data_4317658
loop_
_publ_author_name
'Michael E. G. Skinner'
'Yahong Li'
'Philip Mountford'

_publ_contact_author
;
  Dr P. Mountford
  Inorganic Chemistry Laboratory
  South Parks Road
  Oxford
  OX1 3QR
  UK
;
_publ_contact_author_email Philip.Mountford@chem.ox.ac.uk
_publ_contact_author_fax '+44 1865 272690'
_publ_contact_author_phone '+44 1865 272679'
_publ_section_title
;
 New Diamide-Diamine Ligands and their Zirconium and Hafnium Dichloride
 and Bis(dimethylamide) Complexes
;
_journal_name_full 'Inorganic Chemistry'
_journal_page_first 1110
_journal_page_last 1119
_journal_paper_doi 10.1021/ic011043z
_journal_volume 41
_journal_year 2002
_chemical_formula_moiety ' C26 H56 N6 Si2 Zr1 '
_chemical_formula_sum 'C26 H56 N6 Si2 Zr'
_chemical_formula_weight 600.17
_chemical_name_systematic
;
  [Zr(NMe2)2(N2NN*)]
;
_space_group_IT_number 14
_symmetry_cell_setting monoclinic
_symmetry_space_group_name_Hall '-P 2ybc'
_symmetry_space_group_name_H-M 'P 1 21/c 1'
_atom_sites_solution_hydrogens geom
_atom_sites_solution_primary direct
_cell_angle_alpha 90.00
_cell_angle_beta 113.1174(9)
_cell_angle_gamma 90.00
_cell_formula_units_Z 4
_cell_length_a 19.2974(5)
_cell_length_b 10.7630(2)
_cell_length_c 17.4036(3)
_cell_measurement_reflns_used 6316
_cell_measurement_temperature 150
_cell_measurement_theta_max 27.485
_cell_measurement_theta_min 2.910
_cell_volume 3324.44(12)
_computing_cell_refinement
;
KappaCCD software 'DENZO' (Otwinowski & Minor, 1996)
;
_computing_data_collection
;
KappaCCD software 'Collect' (Nonius, 2000)
;
_computing_data_reduction
;
KappaCCD software 'DENZO' (Otwinowski & Minor, 1996)
;
_computing_molecular_graphics 'CAMERON (Watkin, Prout and Pearce, 1996)'
_computing_publication_material
;
CRYSTALS Issue 10 (Watkin et al, 1996)
;
_computing_structure_refinement
;
CRYSTALS Issue 10 (Watkin et al, 1996)
;
_computing_structure_solution 'SIR92 (Altomare, et al, 1994)'
_diffrn_ambient_temperature 150
_diffrn_measurement_device_type 'Nonius KappaCCD'
_diffrn_measurement_method CCD
_diffrn_radiation_type 'Mo K\a'
_diffrn_radiation_wavelength 0.71073
_diffrn_reflns_av_R_equivalents 0.02
_diffrn_reflns_av_sigmaI/netI 0.099
_diffrn_reflns_limit_h_max 24
_diffrn_reflns_limit_h_min -25
_diffrn_reflns_limit_k_max 11
_diffrn_reflns_limit_k_min -13
_diffrn_reflns_limit_l_max 22
_diffrn_reflns_limit_l_min -21
_diffrn_reflns_number 12812
_diffrn_reflns_theta_max 30.91
_diffrn_reflns_theta_min 3.17
_diffrn_standards_decay_% 'not measured'
_diffrn_standards_interval_count 'not measured'
_diffrn_standards_interval_time 'not measured'
_diffrn_standards_number 'not measured'
_exptl_absorpt_coefficient_mu 0.42
_exptl_absorpt_correction_T_max 0.919
_exptl_absorpt_correction_T_min 0.882
_exptl_absorpt_correction_type multi-scan
_exptl_crystal_colour 'pale yellow '
_exptl_crystal_density_diffrn 1.20
_exptl_crystal_density_meas ?
_exptl_crystal_density_method none
_exptl_crystal_description block
_exptl_crystal_F_000 1276.65
_exptl_crystal_size_max 0.30
_exptl_crystal_size_mid 0.30
_exptl_crystal_size_min 0.20
_refine_diff_density_max 1.15
_refine_diff_density_min -0.97
_refine_ls_abs_structure_Flack none
_refine_ls_extinction_method 'None required'
_refine_ls_goodness_of_fit_obs 1.5516
_refine_ls_hydrogen_treatment 'riding model'
_refine_ls_matrix_type full
_refine_ls_number_parameters 316
_refine_ls_number_reflns 3859
_refine_ls_number_restraints 6
_refine_ls_R_factor_obs 0.0829
_refine_ls_shift/esd_max 0.0026
_refine_ls_structure_factor_coef F
_refine_ls_weighting_scheme unit
_refine_ls_wR_factor_obs 0.0930
_reflns_limit_h_max 23
_reflns_limit_h_min -25
_reflns_limit_k_max 13
_reflns_limit_k_min 0
_reflns_limit_l_max 22
_reflns_limit_l_min 0
_reflns_number_observed 3859
_reflns_number_total 7576
_reflns_observed_criterion >3.00\s(I)
_cod_data_source_file ic011043z_1.cif
_cod_data_source_block COMPOUND_11
_cod_depositor_comments
;
The following automatic conversions were performed:

'_symmetry_cell_setting' value 'Monoclinic ' changed to 'monoclinic'
according to the built-in table from CIF Core dictionary named
'cif_core.dic' version 2.4.1 from 2010-06-29.

Automatic conversion script
Id: cif_fix_values 1646 2011-03-28 12:23:43Z adriana 

The following automatic conversions were performed:

'_exptl_crystal_density_meas' value 'not measured' was changed to '?'
- the value is perceived as not measured.

Automatic conversion script
Id: cif_fix_values 3008 2015-01-20 13:52:24Z robertas 

The following automatic conversions were performed:

'_refine_ls_weighting_scheme' value 'unit weights' was changed to
'unit'.

Automatic conversion script
Id: cif_fix_values 3143 2015-03-26 13:38:13Z robertas 

The following automatic conversions were performed:

'_atom_sites_solution_primary' value 'direct methods' was changed to
'direct'.

'_atom_sites_solution_hydrogens' value 'geometric' was changed to
'geom'.

Automatic conversion script
Id: cif_fix_values 6452 2018-10-05 10:23:21Z andrius 

The following automatic conversions were performed:

data name '_diffrn_measurement_device-type' was replaced with
'_diffrn_measurement_device_type' as specified in the replacement
file 'data/replacement-values/replacement_tags.lst'.

Automatic conversion script
Id: cif_correct_tags 9268 2022-04-12 08:56:07Z antanas 
;
_cod_original_cell_volume 3324.4(1)
_cod_original_sg_symbol_H-M 'P 1 21/c 1 '
_cod_original_formula_sum ' C26 H56 N6 Si2 Zr1 '
_cod_database_code 4317658

loop_
_symmetry_equiv_pos_as_xyz
x,y,z
-x,-y,-z
-x,y+1/2,-z+1/2
x,-y+1/2,z+1/2

loop_
_atom_site_aniso_label
_atom_site_aniso_U_11
_atom_site_aniso_U_22
_atom_site_aniso_U_33
_atom_site_aniso_U_23
_atom_site_aniso_U_13
_atom_site_aniso_U_12
Zr1 0.0273(5) 0.0442(6) 0.0434(7) -0.0124(8) 0.0176(4) -0.0050(8)
N1 0.043(7) 0.052(7) 0.046(7) 0.002(6) 0.021(6) 0.000(6)
N2 0.040(7) 0.042(7) 0.10(1) -0.010(7) 0.031(8) 0.003(6)
N3 0.044(6) 0.038(7) 0.037(6) 0.007(6) 0.010(5) -0.002(6)
N4 0.043(7) 0.038(6) 0.065(8) -0.004(6) 0.029(6) -0.008(5)
N5 0.066(8) 0.09(1) 0.067(8) -0.015(9) 0.046(7) -0.006(9)
N6 0.032(7) 0.072(9) 0.09(1) -0.047(8) 0.028(7) -0.017(6)
Si1 0.045(2) 0.058(3) 0.070(3) 0.015(2) 0.022(2) 0.009(2)
Si2 0.068(3) 0.067(4) 0.125(5) 0.015(4) 0.022(3) 0.009(3)
C1 0.049(9) 0.058(9) 0.07(1) 0.020(9) 0.026(8) 0.001(8)
C2 0.061(9) 0.050(9) 0.039(9) 0.013(8) 0.027(7) -0.010(8)
C3 0.035(8) 0.06(1) 0.16(2) -0.00(1) 0.05(1) -0.005(8)
C4 0.036(8) 0.045(9) 0.07(1) 0.005(8) 0.002(8) -0.010(7)
C5 0.07(1) 0.06(1) 0.05(1) -0.022(8) 0.024(9) -0.018(9)
C6 0.054(9) 0.07(1) 0.039(9) 0.007(8) 0.024(7) -0.003(8)
C7 0.06(1) 0.12(2) 0.05(1) -0.01(1) 0.028(9) -0.01(1)
C8 0.07(1) 0.14(2) 0.06(1) 0.04(1) 0.04(1) 0.01(1)
C9 0.07(1) 0.13(2) 0.08(1) 0.05(1) 0.03(1) -0.01(1)
C10 0.048(9) 0.07(1) 0.06(1) 0.030(9) 0.014(8) -0.015(8)
C11 0.06(1) 0.11(2) 0.08(1) -0.01(1) 0.00(1) 0.01(1)
C12 0.08(1) 0.12(2) 0.10(2) 0.05(1) 0.02(1) 0.03(1)
C13 0.045(9) 0.05(1) 0.08(1) 0.007(9) 0.025(9) 0.016(7)
C14 0.07(1) 0.10(2) 0.21(3) 0.02(2) 0.08(2) 0.03(1)
C15 0.08(1) 0.11(2) 0.13(2) -0.04(2) 0.05(1) 0.01(1)
C16 0.08(1) 0.10(2) 0.14(2) 0.02(1) 0.08(1) 0.03(1)
C23 0.17(2) 0.17(3) 0.10(2) 0.00(2) 0.10(2) 0.01(2)
C24 0.11(2) 0.13(2) 0.13(2) -0.06(1) 0.10(2) -0.03(1)
C25 0.041(9) 0.07(1) 0.09(1) -0.01(1) 0.022(9) -0.013(8)
C26 0.09(2) 0.21(3) 0.21(3) -0.17(2) 0.10(2) -0.08(2)

loop_
_atom_site_label
_atom_site_fract_x
_atom_site_fract_y
_atom_site_fract_z
_atom_site_U_iso_or_equiv
_atom_site_occupancy
_atom_site_thermal_displace_type
Zr1 0.24852(6) 0.5009(2) 0.54902(8) 0.0371 1.0000 Uani
N1 0.2939(6) 0.314(1) 0.5708(7) 0.0457 1.0000 Uani
N2 0.1483(6) 0.608(1) 0.4886(9) 0.0612 1.0000 Uani
N3 0.2555(6) 0.516(1) 0.4078(6) 0.0419 1.0000 Uani
N4 0.1592(6) 0.361(1) 0.4465(8) 0.0460 1.0000 Uani
N5 0.2204(7) 0.483(2) 0.6543(8) 0.0670 1.0000 Uani
N6 0.3408(6) 0.622(1) 0.5919(8) 0.0636 1.0000 Uani
Si1 0.3847(2) 0.2596(4) 0.6195(3) 0.0578 1.0000 Uani
Si2 0.1266(3) 0.7608(6) 0.4767(4) 0.0914 1.0000 Uani
C1 0.2396(8) 0.211(1) 0.549(1) 0.0575 1.0000 Uani
C2 0.1576(8) 0.257(1) 0.5029(8) 0.0481 1.0000 Uani
C3 0.0804(8) 0.523(1) 0.467(1) 0.0826 1.0000 Uani
C4 0.0852(8) 0.422(1) 0.408(1) 0.0575 1.0000 Uani
C5 0.1871(9) 0.320(1) 0.3835(9) 0.0623 1.0000 Uani
C6 0.2174(8) 0.430(1) 0.3515(9) 0.0511 1.0000 Uani
C7 0.2094(9) 0.438(2) 0.269(1) 0.0777 1.0000 Uani
C8 0.243(1) 0.535(2) 0.245(1) 0.0893 1.0000 Uani
C9 0.284(1) 0.624(2) 0.306(1) 0.0903 1.0000 Uani
C10 0.2880(8) 0.611(2) 0.384(1) 0.0645 1.0000 Uani
C11 0.4456(9) 0.378(2) 0.693(1) 0.0909 1.0000 Uani
C12 0.390(1) 0.119(2) 0.682(1) 0.1047 1.0000 Uani
C13 0.4291(8) 0.213(1) 0.543(1) 0.0601 1.0000 Uani
C14 0.512(1) 0.174(2) 0.590(2) 0.1203 1.0000 Uani
C15 0.387(1) 0.104(2) 0.486(1) 0.1076 1.0000 Uani
C16 0.429(1) 0.324(2) 0.487(1) 0.0966 1.0000 Uani
C17 0.218(1) 0.848(2) 0.503(1) 0.124(8) 1.0000 Uiso
C18 0.078(1) 0.835(2) 0.539(1) 0.132(9) 1.0000 Uiso
C19 0.070(1) 0.802(2) 0.367(1) 0.115(8) 1.0000 Uiso
C20 -0.017(1) 0.757(2) 0.341(2) 0.142(9) 1.0000 Uiso
C21 0.056(1) 0.949(2) 0.357(1) 0.109(7) 1.0000 Uiso
C22 0.0921(9) 0.737(2) 0.299(1) 0.071(5) 1.0000 Uiso
C23 0.253(1) 0.395(3) 0.723(1) 0.1310 1.0000 Uani
C24 0.172(1) 0.569(2) 0.678(1) 0.1061 1.0000 Uani
C25 0.4043(8) 0.648(2) 0.575(1) 0.0658 1.0000 Uani
C26 0.348(1) 0.697(2) 0.665(2) 0.1571 1.0000 Uani
H11 0.2437(8) 0.169(1) 0.600(1) 0.0740 1.0000 Uiso
H12 0.2511(8) 0.154(1) 0.514(1) 0.0740 1.0000 Uiso
H21 0.1387(8) 0.287(1) 0.5429(8) 0.0728 1.0000 Uiso
H22 0.1258(8) 0.191(1) 0.4707(8) 0.0728 1.0000 Uiso
H31 0.0816(8) 0.485(1) 0.517(1) 0.0814 1.0000 Uiso
H32 0.0349(8) 0.571(1) 0.442(1) 0.0814 1.0000 Uiso
H41 0.0459(8) 0.362(1) 0.399(1) 0.0675 1.0000 Uiso
H42 0.0800(8) 0.459(1) 0.356(1) 0.0675 1.0000 Uiso
H51 0.2269(9) 0.261(1) 0.4084(9) 0.0821 1.0000 Uiso
H52 0.1469(9) 0.282(1) 0.3376(9) 0.0821 1.0000 Uiso
H71 0.1814(9) 0.376(2) 0.229(1) 0.0926 1.0000 Uiso
H81 0.238(1) 0.543(2) 0.188(1) 0.1108 1.0000 Uiso
H91 0.309(1) 0.691(2) 0.292(1) 0.1067 1.0000 Uiso
H101 0.3142(8) 0.672(2) 0.425(1) 0.0848 1.0000 Uiso
H111 0.4961(9) 0.347(2) 0.719(1) 0.0971 1.0000 Uiso
H112 0.4261(9) 0.396(2) 0.735(1) 0.0971 1.0000 Uiso
H113 0.4459(9) 0.453(2) 0.663(1) 0.0971 1.0000 Uiso
H121 0.441(1) 0.090(2) 0.709(1) 0.1251 1.0000 Uiso
H122 0.370(1) 0.138(2) 0.724(1) 0.1251 1.0000 Uiso
H123 0.359(1) 0.055(2) 0.646(1) 0.1251 1.0000 Uiso
H141 0.540(1) 0.241(2) 0.625(2) 0.1387 1.0000 Uiso
H142 0.513(1) 0.103(2) 0.624(2) 0.1387 1.0000 Uiso
H143 0.535(1) 0.153(2) 0.551(2) 0.1387 1.0000 Uiso
H151 0.335(1) 0.128(2) 0.455(1) 0.1385 1.0000 Uiso
H152 0.388(1) 0.034(2) 0.521(1) 0.1385 1.0000 Uiso
H153 0.410(1) 0.083(2) 0.448(1) 0.1385 1.0000 Uiso
H161 0.378(1) 0.350(2) 0.456(1) 0.1231 1.0000 Uiso
H162 0.456(1) 0.391(2) 0.522(1) 0.1231 1.0000 Uiso
H163 0.451(1) 0.301(2) 0.449(1) 0.1231 1.0000 Uiso
H171 0.208(1) 0.936(2) 0.497(1) 0.1409 1.0000 Uiso
H172 0.252(1) 0.830(2) 0.559(1) 0.1409 1.0000 Uiso
H173 0.241(1) 0.823(2) 0.465(1) 0.1409 1.0000 Uiso
H181 0.070(1) 0.921(2) 0.526(1) 0.1460 1.0000 Uiso
H182 0.109(1) 0.825(2) 0.598(1) 0.1460 1.0000 Uiso
H183 0.031(1) 0.794(2) 0.527(1) 0.1460 1.0000 Uiso
H201 -0.046(1) 0.780(2) 0.284(2) 0.1555 1.0000 Uiso
H202 -0.038(1) 0.796(2) 0.376(2) 0.1555 1.0000 Uiso
H203 -0.017(1) 0.669(2) 0.347(2) 0.1555 1.0000 Uiso
H211 0.026(1) 0.969(2) 0.299(1) 0.1370 1.0000 Uiso
H212 0.030(1) 0.975(2) 0.391(1) 0.1370 1.0000 Uiso
H213 0.104(1) 0.991(2) 0.374(1) 0.1370 1.0000 Uiso
H221 0.0597(9) 0.764(2) 0.244(1) 0.0990 1.0000 Uiso
H222 0.1434(9) 0.757(2) 0.309(1) 0.0990 1.0000 Uiso
H223 0.0871(9) 0.649(2) 0.303(1) 0.0990 1.0000 Uiso
H231 0.285(1) 0.337(3) 0.710(1) 0.1634 1.0000 Uiso
H232 0.282(1) 0.438(3) 0.774(1) 0.1634 1.0000 Uiso
H233 0.213(1) 0.350(3) 0.730(1) 0.1634 1.0000 Uiso
H241 0.151(1) 0.629(2) 0.634(1) 0.1589 1.0000 Uiso
H242 0.202(1) 0.611(2) 0.729(1) 0.1589 1.0000 Uiso
H243 0.133(1) 0.523(2) 0.685(1) 0.1589 1.0000 Uiso
H251 0.4002(8) 0.604(2) 0.525(1) 0.0776 1.0000 Uiso
H252 0.4493(8) 0.623(2) 0.620(1) 0.0776 1.0000 Uiso
H253 0.4062(8) 0.736(2) 0.566(1) 0.0776 1.0000 Uiso
H261 0.305(1) 0.681(2) 0.679(2) 0.1759 1.0000 Uiso
H262 0.393(1) 0.672(2) 0.709(2) 0.1759 1.0000 Uiso
H263 0.350(1) 0.785(2) 0.655(2) 0.1759 1.0000 Uiso

loop_
_atom_type_symbol
_atom_type_scat_dispersion_real
_atom_type_scat_dispersion_imag
_atom_type_scat_Cromer_Mann_a1
_atom_type_scat_Cromer_Mann_b1
_atom_type_scat_Cromer_Mann_a2
_atom_type_scat_Cromer_Mann_b2
_atom_type_scat_Cromer_Mann_a3
_atom_type_scat_Cromer_Mann_b3
_atom_type_scat_Cromer_Mann_a4
_atom_type_scat_Cromer_Mann_b4
_atom_type_scat_Cromer_Mann_c
_atom_type_scat_source
'C   ' 0.0020 0.0020 2.3100 20.8439 1.0200 10.2075 1.5886 0.5687 0.8650 51.6512 0.2156 International_Tables_Vol_IV_Table_2.2B
'H   ' 0.0000 0.0000 0.4930 10.5109 0.3229 26.1257 0.1402 3.1424 0.0408 57.7997 0.0030 International_Tables_Vol_IV_Table_2.2B
'N   ' 0.0040 0.0030 12.2126 0.0057 3.1322 9.8933 2.0125 28.9975 1.1663 0.5826 -11.5290 International_Tables_Vol_IV_Table_2.2B
'Si  ' 0.0720 0.0710 6.2915 2.4386 3.0353 32.3337 1.9891 0.6785 1.5410 81.6937 1.1407 International_Tables_Vol_IV_Table_2.2B
'Zr  ' -2.9650 0.5600 17.8765 1.2762 10.9480 11.9160 5.4173 0.1176 3.6572 87.6627 2.0693 International_Tables_Vol_IV_Table_2.2B

loop_
_geom_angle_atom_site_label_1
_geom_angle_site_symmetry_1
_geom_angle_atom_site_label_2
_geom_angle_site_symmetry_2
_geom_angle_atom_site_label_3
_geom_angle_site_symmetry_3
_geom_angle
_geom_angle_publ_flag
N1 . Zr1 . N2 . 144.2(4) yes
N1 . Zr1 . N3 . 93.4(4) yes
N2 . Zr1 . N3 . 82.5(4) yes
N1 . Zr1 . N4 . 71.2(4) yes
N2 . Zr1 . N4 . 74.3(4) yes
N3 . Zr1 . N4 . 67.8(4) yes
N1 . Zr1 . N5 . 89.4(5) yes
N2 . Zr1 . N5 . 89.1(6) yes
N3 . Zr1 . N5 . 169.1(4) yes
N4 . Zr1 . N5 . 103.3(5) yes
N1 . Zr1 . N6 . 106.6(5) yes
N2 . Zr1 . N6 . 108.6(5) yes
N3 . Zr1 . N6 . 86.7(4) yes
N4 . Zr1 . N6 . 154.0(4) yes
N5 . Zr1 . N6 . 102.6(5) yes
Zr1 . N1 . Si1 . 131.7(6) yes
Zr1 . N1 . C1 . 117.1(8) yes
Si1 . N1 . C1 . 110.8(9) yes
Zr1 . N2 . Si2 . 135.7(7) yes
Zr1 . N2 . C3 . 109.0(9) yes
Si2 . N2 . C3 . 114.0(9) yes
Zr1 . N3 . C6 . 116.2(8) yes
Zr1 . N3 . C10 . 124.0(11) yes
C6 . N3 . C10 . 119.4(12) yes
Zr1 . N4 . C2 . 99.9(8) yes
Zr1 . N4 . C4 . 109.8(8) yes
C2 . N4 . C4 . 111.0(10) yes
Zr1 . N4 . C5 . 111.8(8) yes
C2 . N4 . C5 . 111.7(11) yes
C4 . N4 . C5 . 112.0(12) yes
Zr1 . N5 . C23 . 126.4(11) yes
Zr1 . N5 . C24 . 126.0(13) yes
C23 . N5 . C24 . 107.1(14) yes
Zr1 . N6 . C25 . 138.1(10) yes
Zr1 . N6 . C26 . 115.3(10) yes
C25 . N6 . C26 . 106.4(12) yes
N1 . Si1 . C11 . 110.5(7) yes
N1 . Si1 . C12 . 112.0(7) yes
C11 . Si1 . C12 . 106.5(9) yes
N1 . Si1 . C13 . 113.1(6) yes
C11 . Si1 . C13 . 108.8(8) yes
C12 . Si1 . C13 . 105.5(8) yes
N2 . Si2 . C17 . 107.0(9) yes
N2 . Si2 . C18 . 119.9(10) yes
C17 . Si2 . C18 . 106.4(11) yes
N2 . Si2 . C19 . 112.3(9) yes
C17 . Si2 . C19 . 104.4(10) yes
C18 . Si2 . C19 . 105.6(10) yes
N1 . C1 . C2 . 111.9(11) yes
N4 . C2 . C1 . 107.5(11) yes
N2 . C3 . C4 . 108.9(12) yes
N4 . C4 . C3 . 108.7(12) yes
N4 . C5 . C6 . 110.2(12) yes
N3 . C6 . C5 . 116.9(12) yes
N3 . C6 . C7 . 121.1(15) yes
C5 . C6 . C7 . 121.9(15) yes
C6 . C7 . C8 . 118.9(18) yes
C7 . C8 . C9 . 118.7(17) yes
C8 . C9 . C10 . 118.9(17) yes
N3 . C10 . C9 . 122.9(17) yes
Si1 . C13 . C14 . 110.8(13) yes
Si1 . C13 . C15 . 111.6(12) yes
C14 . C13 . C15 . 108.1(15) yes
Si1 . C13 . C16 . 110.3(11) yes
C14 . C13 . C16 . 107.2(14) yes
C15 . C13 . C16 . 108.7(16) yes
Si2 . C19 . C20 . 110.6(14) yes
Si2 . C19 . C21 . 111.0(13) yes
C20 . C19 . C21 . 99.1(16) yes
Si2 . C19 . C22 . 116.1(12) yes
C20 . C19 . C22 . 102.2(15) yes
C21 . C19 . C22 . 115.8(15) yes

loop_
_geom_bond_atom_site_label_1
_geom_bond_site_symmetry_1
_geom_bond_atom_site_label_2
_geom_bond_site_symmetry_2
_geom_bond_distance
_geom_bond_publ_flag
Zr1 . N1 . 2.17(1) yes
Zr1 . N2 . 2.14(1) yes
Zr1 . N3 . 2.52(1) yes
Zr1 . N4 . 2.45(1) yes
Zr1 . N5 . 2.11(1) yes
Zr1 . N6 . 2.09(1) yes
N1 . Si1 . 1.72(1) yes
N1 . C1 . 1.47(2) yes
N2 . Si2 . 1.69(1) yes
N2 . C3 . 1.52(2) yes
N3 . C6 . 1.34(2) yes
N3 . C10 . 1.34(2) yes
N4 . C2 . 1.50(2) yes
N4 . C4 . 1.47(2) yes
N4 . C5 . 1.47(2) yes
N5 . C23 . 1.47(2) yes
N5 . C24 . 1.48(2) yes
N6 . C25 . 1.40(2) yes
N6 . C26 . 1.46(2) yes
Si1 . C11 . 1.86(2) yes
Si1 . C12 . 1.85(2) yes
Si1 . C13 . 1.91(2) yes
Si2 . C17 . 1.89(1) yes
Si2 . C18 . 1.87(2) yes
Si2 . C19 . 1.84(1) yes
C1 . C2 . 1.55(2) yes
C3 . C4 . 1.52(2) yes
C5 . C6 . 1.52(2) yes
C6 . C7 . 1.39(2) yes
C7 . C8 . 1.37(2) yes
C8 . C9 . 1.41(3) yes
C9 . C10 . 1.34(2) yes
C13 . C14 . 1.55(2) yes
C13 . C15 . 1.54(2) yes
C13 . C16 . 1.54(2) yes
C19 . C20 . 1.61(2) yes
C19 . C21 . 1.60(2) yes
C19 . C22 . 1.58(2) yes
